data_2007663
loop_
_publ_author_name
'Martti Klinga'
'Rafael Cuesta'
'Jos\'e Mar\'ia Moreno'
'Jos\'e Manuel Dominguez-Vera'
'Enrique Colacio'
'Raikko Kivek\"as'

_publ_section_title
;
 Octakis(dimethyl sulfoxide-<i>O</i>)gadolinium(III)
 Hexacyanoferrate(III)
;
_journal_issue 9
_journal_name_full 'Acta Crystallographica Section C'
_journal_page_first 1275
_journal_page_last 1277
_journal_paper_doi 10.1107/S0108270198004545
_journal_volume 54
_journal_year 1998
_chemical_formula_moiety '[Gd (C2 H6 O S)8] [Fe (C N)6]'
_chemical_formula_structural 'C22 H48 Fe Gd N6 O8 S8'
_chemical_formula_sum 'C22 H48 Fe Gd N6 O8 S8'
_chemical_formula_weight 994.24
_chemical_name_common
;
Octakis(dimethylsulfoxide-O)gadolinium(III) hexacyanoferrate(III)
;
_chemical_name_systematic
;
 ?
;
_space_group_IT_number 13
_symmetry_cell_setting monoclinic
_symmetry_space_group_name_Hall '-P 2yc'
_symmetry_space_group_name_H-M 'P 1 2/c 1'
_audit_creation_method SHELXL
_cell_angle_alpha 90.00
_cell_angle_beta 92.35(3)
_cell_angle_gamma 90.00
_cell_formula_units_Z 2
_cell_length_a 9.920(2)
_cell_length_b 10.631(2)
_cell_length_c 19.413(4)
_cell_measurement_reflns_used 21
_cell_measurement_temperature 193(2)
_cell_measurement_theta_max 13.03
_cell_measurement_theta_min 5.75
_cell_volume 2045.6(7)
_computing_cell_refinement
;
MSC/AFC Diffractometer Control Software
;
_computing_data_collection
;
MSC/AFC Diffractometer Control Software (Molecular Structure Corporation,
1993a)
;
_computing_data_reduction
;
PROCESS in TEXSAN (Molecular Structure Corporation, 1993b)
;
_computing_molecular_graphics SHELXTL/PC
_computing_publication_material SHELXL93
_computing_structure_refinement 'SHELXL93 (Sheldrick, 1993)'
_computing_structure_solution 'SHELXTL/PC (Sheldrick, 1990)'
_diffrn_ambient_temperature 193(2)
_diffrn_measurement_device 'Rigaku AFC7S'
_diffrn_measurement_method \w/2\q
_diffrn_radiation_monochromator graphite
_diffrn_radiation_source 'fine-focus sealed tube'
_diffrn_radiation_type MoK\a
_diffrn_radiation_wavelength 0.71073
_diffrn_reflns_av_R_equivalents 0.056
_diffrn_reflns_av_sigmaI/netI 0.060
_diffrn_reflns_limit_h_max 12
_diffrn_reflns_limit_h_min 0
_diffrn_reflns_limit_k_max 13
_diffrn_reflns_limit_k_min 0
_diffrn_reflns_limit_l_max 24
_diffrn_reflns_limit_l_min -24
_diffrn_reflns_number 3500
_diffrn_reflns_theta_max 25
_diffrn_reflns_theta_min 2.81
_diffrn_standards_decay_% <2
_diffrn_standards_interval_count 200
_diffrn_standards_number 3
_exptl_absorpt_coefficient_mu 2.416
_exptl_absorpt_correction_T_max 0.547
_exptl_absorpt_correction_T_min 0.446
_exptl_absorpt_correction_type '\y scan (North et al., 1968)'
_exptl_crystal_colour yellow
_exptl_crystal_density_diffrn 1.614
_exptl_crystal_density_meas ?
_exptl_crystal_description prismatic
_exptl_crystal_F_000 1008
_exptl_crystal_size_max 0.30
_exptl_crystal_size_mid 0.30
_exptl_crystal_size_min 0.25
_refine_diff_density_max 1.718
_refine_diff_density_min -0.871
_refine_ls_extinction_method none
_refine_ls_goodness_of_fit_all 1.169
_refine_ls_goodness_of_fit_obs 1.213
_refine_ls_hydrogen_treatment 'H atoms riding'
_refine_ls_matrix_type full
_refine_ls_number_parameters 218
_refine_ls_number_reflns 3315
_refine_ls_number_restraints 0
_refine_ls_restrained_S_all 1.169
_refine_ls_restrained_S_obs 1.213
_refine_ls_R_factor_all 0.065
_refine_ls_R_factor_obs .052
_refine_ls_shift/esd_max 0.000
_refine_ls_shift/esd_mean 0.000
_refine_ls_structure_factor_coef Fsqd
_refine_ls_weighting_details 'w = 1/[\s^2^(Fo^2^)+(0.0489P)^2^+6.92P] where P=(Fo^2^+2Fc^2^)/3'
_refine_ls_weighting_scheme calc
_refine_ls_wR_factor_all 0.121
_refine_ls_wR_factor_obs .116
_reflns_number_observed 2834
_reflns_number_total 3315
_reflns_observed_criterion I>2sigma(I)
_cod_data_source_file os1014.cif
_cod_data_source_block rgd
_cod_depositor_comments
;
The following automatic conversions were performed:
'_geom_bond_publ_flag' value 'Y' changed to 'y' according to
'/home/saulius/struct/CIF-dictionaries/cif_core.dic' dictionary named
'cif_core.dic' version 2.4.1 from 2010-06-29 (14 times).

Automatic conversion script
Id: cif_fix_enum 1527 2010-12-29 10:47:43Z saulius 

The following automatic conversions were performed:

'_chemical_melting_point' value 'not measured' was changed to '?' -
the value is undefined or not given.

Automatic conversion script
Id: cif_fix_values 1715 2011-07-08 13:25:40Z adriana 

The following automatic conversions were performed:

'_exptl_crystal_density_meas' value 'not measured' was changed to '?'
- the value is perceived as not measured.

Automatic conversion script
Id: cif_fix_values 3008 2015-01-20 13:52:24Z robertas 

The following automatic conversions were performed:

'_refine_ls_weighting_scheme' value 'calc w =
1/[\s^2^(Fo^2^)+(0.0489P)^2^+6.92P] where P=(Fo^2^+2Fc^2^)/3' was
changed to 'calc'. New tag '_refine_ls_weighting_details' was
created. The value of the new tag was set to 'w =
1/[\s^2^(Fo^2^)+(0.0489P)^2^+6.92P] where P=(Fo^2^+2Fc^2^)/3'.

Automatic conversion script
Id: cif_fix_values 3143 2015-03-26 13:38:13Z robertas 
;
_cod_original_sg_symbol_H-M 'P 2/c'
_cod_database_code 2007663

loop_
_symmetry_equiv_pos_as_xyz
'x, y, z'
'x, -y, z+1/2'
'-x, -y, -z'
'-x, y, -z-1/2'

loop_
_atom_site_aniso_label
_atom_site_aniso_U_11
_atom_site_aniso_U_22
_atom_site_aniso_U_33
_atom_site_aniso_U_12
_atom_site_aniso_U_13
_atom_site_aniso_U_23
Gd .0210(3) .0150(3) .0204(3) .000 .0047(2) .000
Fe .0209(8) .0190(9) .0239(8) -.0022(6) .0064(6) .0004(6)
S1 .0236(10) .0292(11) .0272(11) -.0023(8) .0013(8) .0074(9)
S2 .0342(12) .0335(12) .0299(12) -.0096(9) .0039(9) -.0036(9)
S3 .0303(11) .0265(11) .0295(11) .0028(9) .0099(9) -.0039(8)
S4 .0322(12) .0343(12) .0311(12) -.0058(9) .0077(9) .0060(9)
O1 .029(3) .021(3) .030(3) -.003(2) .001(2) .004(2)
O2 .034(3) .026(3) .024(3) -.003(3) .001(2) -.003(2)
O3 .029(3) .023(3) .034(3) .004(2) .017(2) .000(2)
O4 .028(3) .026(3) .033(3) -.004(2) .011(2) .007(2)
N1 .032(4) .033(4) .043(5) -.009(3) .010(3) .002(3)
N2 .050(5) .068(7) .031(4) -.008(4) .006(4) .008(4)
N3 .041(4) .023(4) .047(5) .007(3) .011(4) .006(3)
C1 .031(4) .019(4) .021(4) -.002(3) .005(3) .003(3)
C2 .023(4) .038(6) .030(5) -.006(4) .007(3) .002(4)
C3 .027(4) .028(5) .026(4) -.004(4) .008(3) .005(4)
C4 .043(6) .031(5) .051(6) -.001(4) -.006(4) .011(4)
C5 .044(5) .047(6) .027(5) -.005(4) .010(4) .002(4)
C6 .039(5) .043(5) .035(5) -.010(4) -.011(4) -.005(4)
C7 .082(8) .024(5) .038(6) -.014(5) -.009(5) .000(4)
C8 .057(7) .039(6) .079(8) -.012(5) .030(6) -.024(6)
C9 .035(6) .084(8) .049(7) .010(5) .002(5) -.018(6)
C10 .051(6) .030(5) .049(6) -.010(4) .005(5) .004(4)
C11 .025(5) .063(7) .059(7) .005(5) .022(5) .011(5)

loop_
_atom_site_label
_atom_site_fract_x
_atom_site_fract_y
_atom_site_fract_z
_atom_site_U_iso_or_equiv
_atom_site_thermal_displace_type
_atom_site_calc_flag
_atom_site_refinement_flags
_atom_site_occupancy
_atom_site_disorder_group
_atom_site_type_symbol
Gd .5000 .02457(5) .2500 .0187(2) Uani d S 1 . Gd
Fe 0 .5000 0 .0211(4) Uani d S 1 . Fe
S1 .3668(2) .2340(2) .11973(10) .0267(5) Uani d . 1 . S
S2 .2459(2) -.1069(2) .13710(11) .0325(5) Uani d . 1 . S
S3 .7021(2) -.1908(2) .15499(11) .0285(5) Uani d . 1 . S
S4 .7560(2) .1810(2) .15840(11) .0324(5) Uani d . 1 . S
O1 .4677(5) .2057(5) .1791(3) .0264(12) Uani d . 1 . O
O2 .3777(5) -.0367(5) .1478(3) .0282(12) Uani d . 1 . O
O3 .6191(5) -.1628(5) .2167(3) .0281(13) Uani d . 1 . O
O4 .7177(5) .0809(5) .2099(3) .0285(13) Uani d . 1 . O
N1 -.2798(7) .3880(7) .0311(4) .036(2) Uani d . 1 . N
N2 .0677(8) .4969(8) .1564(4) .049(2) Uani d . 1 . N
N3 -.1139(7) .7700(7) .0125(4) .037(2) Uani d . 1 . N
C1 -.1763(8) .4296(7) .0191(4) .024(2) Uani d . 1 . C
C2 .0424(8) .4986(8) .0986(4) .030(2) Uani d . 1 . C
C3 -.0705(8) .6698(8) .0076(4) .027(2) Uani d . 1 . C
C4 .3850(10) .3976(8) .1063(5) .042(2) Uani d . 1 . C
H4A .3323 .4225 .0647 .063 Uiso calc R 1 . H
H4B .4803 .4175 .1007 .063 Uiso calc R 1 . H
H4C .3523 .4433 .1462 .063 Uiso calc R 1 . H
C5 .4447(10) .1821(9) .0434(4) .039(2) Uani d . 1 . C
H5A .3851 .2003 .0031 .059 Uiso calc R 1 . H
H5B .4611 .0913 .0462 .059 Uiso calc R 1 . H
H5C .5307 .2262 .0389 .059 Uiso calc R 1 . H
C6 .1932(9) -.0775(9) .0501(4) .039(2) Uani d . 1 . C
H6A .1716 .0120 .0444 .059 Uiso calc R 1 . H
H6B .1130 -.1280 .0381 .059 Uiso calc R 1 . H
H6C .2660 -.1001 .0197 .059 Uiso calc R 1 . H
C7 .2904(11) -.2649(8) .1308(5) .048(3) Uani d . 1 . C
H7A .2088 -.3158 .1229 .073 Uiso calc R 1 . H
H7B .3373 -.2917 .1737 .073 Uiso calc R 1 . H
H7C .3500 -.2761 .0923 .073 Uiso calc R 1 . H
C8 .6705(11) -.3508(10) .1357(6) .058(3) Uani d . 1 . C
H8A .7330 -.3795 .1012 .087 Uiso calc R 1 . H
H8B .5775 -.3604 .1175 .087 Uiso calc R 1 . H
H8C .6836 -.4011 .1778 .087 Uiso calc R 1 . H
C9 .8711(9) -.2101(12) .1898(5) .056(3) Uani d . 1 . C
H9A .9291 -.2401 .1535 .084 Uiso calc R 1 . H
H9B .8717 -.2716 .2274 .084 Uiso calc R 1 . H
H9C .9051 -.1292 .2074 .084 Uiso calc R 1 . H
C10 .7797(10) .3210(8) .2078(5) .043(2) Uani d . 1 . C
H10A .6920 .3519 .2221 .065 Uiso calc R 1 . H
H10B .8224 .3852 .1798 .065 Uiso calc R 1 . H
H10C .8376 .3030 .2487 .065 Uiso calc R 1 . H
C11 .9279(9) .1459(10) .1411(6) .049(3) Uani d . 1 . C
H11A .9631 .2105 .1106 .073 Uiso calc R 1 . H
H11B .9326 .0635 .1186 .073 Uiso calc R 1 . H
H11C .9819 .1444 .1845 .073 Uiso calc R 1 . H

loop_
_atom_type_symbol
_atom_type_description
_atom_type_scat_dispersion_real
_atom_type_scat_dispersion_imag
_atom_type_scat_source
C C 0.0033 0.0016 'International Tables Vol C Tables 4.2.6.8 and 6.1.1.4'
H H 0.0000 0.0000 'International Tables Vol C Tables 4.2.6.8 and 6.1.1.4'
N N 0.0061 0.0033 'International Tables Vol C Tables 4.2.6.8 and 6.1.1.4'
Fe Fe 0.3463 0.8444 'International Tables Vol C Tables 4.2.6.8 and 6.1.1.4'
Gd Gd -0.1653 3.9035 'International Tables Vol C Tables 4.2.6.8 and 6.1.1.4'
O O 0.0106 0.0060 'International Tables Vol C Tables 4.2.6.8 and 6.1.1.4'
S S 0.1246 0.1234 'International Tables Vol C Tables 4.2.6.8 and 6.1.1.4'

loop_
_geom_angle_atom_site_label_1
_geom_angle_atom_site_label_2
_geom_angle_atom_site_label_3
_geom_angle_site_symmetry_1
_geom_angle_site_symmetry_3
_geom_angle
_geom_angle_publ_flag
O2 Gd O2 . 4_656 148.1(3) ?
O2 Gd O1 . 4_656 139.2(2) ?
O2 Gd O1 4_656 4_656 71.8(2) ?
O2 Gd O1 . . 71.8(2) ?
O2 Gd O1 4_656 . 139.2(2) ?
O1 Gd O1 4_656 . 72.0(3) ?
O2 Gd O4 . . 103.5(2) ?
O2 Gd O4 4_656 . 84.5(2) ?
O1 Gd O4 4_656 . 83.3(2) ?
O1 Gd O4 . . 73.3(2) ?
O2 Gd O4 . 4_656 84.5(2) ?
O2 Gd O4 4_656 4_656 103.5(2) ?
O1 Gd O4 4_656 4_656 73.3(2) ?
O1 Gd O4 . 4_656 83.3(2) ?
O4 Gd O4 . 4_656 151.1(3) ?
O2 Gd O3 . 4_656 76.0(2) ?
O2 Gd O3 4_656 4_656 77.8(2) ?
O1 Gd O3 4_656 4_656 124.6(2) ?
O1 Gd O3 . 4_656 139.9(2) ?
O4 Gd O3 . 4_656 138.4(2) ?
O4 Gd O3 4_656 4_656 70.3(2) ?
O2 Gd O3 . . 77.8(2) ?
O2 Gd O3 4_656 . 76.0(2) ?
O1 Gd O3 4_656 . 139.9(2) ?
O1 Gd O3 . . 124.6(2) ?
O4 Gd O3 . . 70.3(2) ?
O4 Gd O3 4_656 . 138.4(2) ?
O3 Gd O3 4_656 . 69.0(2) ?
C3 Fe C3 3_565 . 180.0 ?
C3 Fe C2 3_565 . 90.2(3) ?
C3 Fe C2 . . 89.8(3) y
C3 Fe C2 3_565 3_565 89.8(3) ?
C3 Fe C2 . 3_565 90.2(3) ?
C2 Fe C2 . 3_565 180.0 ?
C3 Fe C1 3_565 3_565 90.8(3) ?
C3 Fe C1 . 3_565 89.2(3) ?
C2 Fe C1 . 3_565 91.8(3) ?
C2 Fe C1 3_565 3_565 88.2(3) ?
C3 Fe C1 3_565 . 89.2(3) ?
C3 Fe C1 . . 90.8(3) y
C2 Fe C1 . . 88.2(3) y
C2 Fe C1 3_565 . 91.8(3) ?
C1 Fe C1 3_565 . 180.0 ?
O1 S1 C4 . . 103.7(4) ?
O1 S1 C5 . . 105.9(4) ?
C4 S1 C5 . . 97.6(5) ?
O2 S2 C7 . . 105.4(4) ?
O2 S2 C6 . . 105.2(4) ?
C7 S2 C6 . . 99.7(5) ?
O3 S3 C8 . . 105.0(4) ?
O3 S3 C9 . . 104.8(4) ?
C8 S3 C9 . . 97.1(6) ?
O4 S4 C10 . . 105.2(4) ?
O4 S4 C11 . . 104.1(4) ?
C10 S4 C11 . . 99.8(5) ?
S1 O1 Gd . . 131.7(3) y
S2 O2 Gd . . 131.3(3) y
S3 O3 Gd . . 131.5(3) y
S4 O4 Gd . . 129.9(3) y
N1 C1 Fe . . 179.3(7) y
N2 C2 Fe . . 179.5(8) y
N3 C3 Fe . . 179.1(7) y
S1 C4 H4A . . 109.5(3) ?
S1 C4 H4B . . 109.5(3) ?
H4A C4 H4B . . 109.5 ?
S1 C4 H4C . . 109.5(3) ?
H4A C4 H4C . . 109.5 ?
H4B C4 H4C . . 109.5 ?
S1 C5 H5A . . 109.5(3) ?
S1 C5 H5B . . 109.5(3) ?
H5A C5 H5B . . 109.5 ?
S1 C5 H5C . . 109.5(3) ?
H5A C5 H5C . . 109.5 ?
H5B C5 H5C . . 109.5 ?
S2 C6 H6A . . 109.5(3) ?
S2 C6 H6B . . 109.5(3) ?
H6A C6 H6B . . 109.5 ?
S2 C6 H6C . . 109.5(3) ?
H6A C6 H6C . . 109.5 ?
H6B C6 H6C . . 109.5 ?
S2 C7 H7A . . 109.5(4) ?
S2 C7 H7B . . 109.5(3) ?
H7A C7 H7B . . 109.5 ?
S2 C7 H7C . . 109.5(4) ?
H7A C7 H7C . . 109.5 ?
H7B C7 H7C . . 109.5 ?
S3 C8 H8A . . 109.5(3) ?
S3 C8 H8B . . 109.5(4) ?
H8A C8 H8B . . 109.5 ?
S3 C8 H8C . . 109.5(4) ?
H8A C8 H8C . . 109.5 ?
H8B C8 H8C . . 109.5 ?
S3 C9 H9A . . 109.5(3) ?
S3 C9 H9B . . 109.5(4) ?
H9A C9 H9B . . 109.5 ?
S3 C9 H9C . . 109.5(4) ?
H9A C9 H9C . . 109.5 ?
H9B C9 H9C . . 109.5 ?
S4 C10 H10A . . 109.5(3) ?
S4 C10 H10B . . 109.5(3) ?
H10A C10 H10B . . 109.5 ?
S4 C10 H10C . . 109.5(3) ?
H10A C10 H10C . . 109.5 ?
H10B C10 H10C . . 109.5 ?
S4 C11 H11A . . 109.5(3) ?
S4 C11 H11B . . 109.5(4) ?
H11A C11 H11B . . 109.5 ?
S4 C11 H11C . . 109.5(4) ?
H11A C11 H11C . . 109.5 ?
H11B C11 H11C . . 109.5 ?

loop_
_geom_bond_atom_site_label_1
_geom_bond_atom_site_label_2
_geom_bond_site_symmetry_2
_geom_bond_distance
_geom_bond_publ_flag
Gd O2 . 2.374(5) y
Gd O2 4_656 2.374(5) ?
Gd O1 4_656 2.381(5) ?
Gd O1 . 2.381(5) y
Gd O4 . 2.401(5) y
Gd O4 4_656 2.401(5) ?
Gd O3 4_656 2.417(5) ?
Gd O3 . 2.417(5) y
Fe C3 3_565 1.943(8) ?
Fe C3 . 1.943(8) y
Fe C2 . 1.944(9) y
Fe C2 3_565 1.944(9) ?
Fe C1 3_565 1.952(8) ?
Fe C1 . 1.952(8) y
S1 O1 . 1.525(6) y
S1 C4 . 1.768(9) ?
S1 C5 . 1.787(8) ?
S2 O2 . 1.512(6) y
S2 C7 . 1.743(9) ?
S2 C6 . 1.775(9) ?
S3 O3 . 1.512(5) y
S3 C8 . 1.767(10) ?
S3 C9 . 1.793(10) ?
S4 O4 . 1.519(5) y
S4 C10 . 1.782(9) ?
S4 C11 . 1.791(8) ?
N1 C1 . 1.151(10) y
N2 C2 . 1.138(11) y
N3 C3 . 1.155(10) y
C4 H4A . .98 ?
C4 H4B . .98 ?
C4 H4C . .98 ?
C5 H5A . .98 ?
C5 H5B . .98 ?
C5 H5C . .98 ?
C6 H6A . .98 ?
C6 H6B . .98 ?
C6 H6C . .98 ?
C7 H7A . .98 ?
C7 H7B . .98 ?
C7 H7C . .98 ?
C8 H8A . .98 ?
C8 H8B . .98 ?
C8 H8C . .98 ?
C9 H9A . .98 ?
C9 H9B . .98 ?
C9 H9C . .98 ?
C10 H10A . .98 ?
C10 H10B . .98 ?
C10 H10C . .98 ?
C11 H11A . .98 ?
C11 H11B . .98 ?
C11 H11C . .98 ?
